data_4116838
loop_
_publ_author_name
'F. Albert Cotton'
'Carlos A. Murillo'
'Xiaoping Wang'

_publ_section_title
;
 Low-Valent Ditantalum Complex Ta2(\m-BH3)(\m-dmpm)3(\h2-BH4)2: First
 Dinuclear Compound Containing a Bridging BH3 Group with Direct Ta-B Bonds
;
_journal_name_full 'Journal of the American Chemical Society'
_journal_page_first 9594
_journal_page_last 9599
_journal_paper_doi 10.1021/ja9817242
_journal_volume 120
_journal_year 1998
_chemical_compound_source synthesis
_chemical_formula_moiety (CH3)2P(BH3)CH2P(BH3)(CH3)2
_chemical_formula_sum 'C5 H20 B2 P2'
_chemical_formula_weight 163.77
_chemical_melting_point 425(2)
_chemical_name_systematic
; 
 ? 
;
_space_group_IT_number 178
_symmetry_cell_setting hexagonal
_symmetry_space_group_name_Hall 'P 61 2 (0 0 5)'
_symmetry_space_group_name_H-M 'P 61 2 2'
_atom_sites_solution_hydrogens geom
_atom_sites_solution_primary direct
_atom_sites_solution_secondary difmap
_audit_creation_method SHELXL
_cell_angle_alpha 90.00
_cell_angle_beta 90.00
_cell_angle_gamma 120.00
_cell_formula_units_Z 6
_cell_length_a 6.279(1)
_cell_length_b 6.279(1)
_cell_length_c 47.46(1)
_cell_measurement_reflns_used 25
_cell_measurement_temperature 123(2)
_cell_measurement_theta_max 19.0
_cell_measurement_theta_min 18.6
_cell_volume 1620.5(5)
_computing_cell_refinement 'CAD4 V5'
_computing_data_collection 'CAD4 V5'
_computing_data_reduction 'XCAD4 (Harms, 1993)'
_computing_structure_refinement 'SHELXL-93 (Sheldrick, 1993)'
_computing_structure_solution 'SHELXS-86 (Sheldrick, 1990)'
_diffrn_ambient_temperature 123(2)
_diffrn_measurement_device 'Enraf Nonius CAD4'
_diffrn_measurement_method 'Omega-theta scans'
_diffrn_radiation_monochromator graphite
_diffrn_radiation_source 'normal-focus sealed tube'
_diffrn_radiation_type MoK\a
_diffrn_radiation_wavelength 0.71073
_diffrn_reflns_av_R_equivalents 0.0532
_diffrn_reflns_av_sigmaI/netI 0.0488
_diffrn_reflns_limit_h_max 5
_diffrn_reflns_limit_h_min -5
_diffrn_reflns_limit_k_max 5
_diffrn_reflns_limit_k_min -6
_diffrn_reflns_limit_l_max 51
_diffrn_reflns_limit_l_min -30
_diffrn_reflns_number 1842
_diffrn_reflns_theta_max 22.46
_diffrn_reflns_theta_min 2.57
_diffrn_standards_decay_% 0
_diffrn_standards_interval_time 60
_diffrn_standards_number 3
_exptl_absorpt_coefficient_mu 0.334
_exptl_absorpt_correction_T_max 0.982
_exptl_absorpt_correction_T_min 0.853
_exptl_absorpt_correction_type psi-scan
_exptl_crystal_colour colorless
_exptl_crystal_density_diffrn 1.007
_exptl_crystal_description hexagon
_exptl_crystal_F_000 540
_exptl_crystal_size_max 0.28
_exptl_crystal_size_mid 0.26
_exptl_crystal_size_min 0.24
_refine_diff_density_max 0.237
_refine_diff_density_min -0.139
_refine_diff_density_rms 0.038
_refine_ls_abs_structure_details 'Flack H D (1983), Acta Cryst. A39, 876-881'
_refine_ls_abs_structure_Flack 0.25(41)
_refine_ls_extinction_method none
_refine_ls_goodness_of_fit_all 1.195
_refine_ls_goodness_of_fit_obs 1.231
_refine_ls_hydrogen_treatment refall
_refine_ls_matrix_type full
_refine_ls_number_parameters 82
_refine_ls_number_reflns 708
_refine_ls_number_restraints 0
_refine_ls_restrained_S_all 1.205
_refine_ls_restrained_S_obs 1.231
_refine_ls_R_factor_all 0.0476
_refine_ls_R_factor_obs 0.0333
_refine_ls_shift/esd_max 0.000
_refine_ls_shift/esd_mean 0.000
_refine_ls_structure_factor_coef Fsqd
_refine_ls_weighting_details 'w=1/[\s^2^(Fo^2^)+(0.0336P)^2^+0.5745P] where P=(Fo^2^+2Fc^2^)/3'
_refine_ls_weighting_scheme calc
_refine_ls_wR_factor_all 0.0833
_refine_ls_wR_factor_obs 0.0785
_reflns_number_observed 615
_reflns_number_total 709
_reflns_observed_criterion >2sigma(I)
_cod_data_source_file ja9817242_1.cif
_cod_data_source_block (2)
_cod_depositor_comments
;
The following automatic conversions were performed:

'_diffrn_refln_scan_mode_backgd' value 'MO' changed to 'mo' according
to the built-in table from CIF Core dictionary named 'cif_core.dic'
version 2.4.1 from 2010-06-29.

'_exptl_absorpt_correction_type'
value 'psi scan' changed to 'psi-scan' according to the built-in
table from CIF Core dictionary named 'cif_core.dic' version 2.4.1
from 2010-06-29.

Automatic conversion script
Id: cif_fix_values 1715 2011-07-08 13:25:40Z adriana 

The following automatic conversions were performed:

'_refine_ls_weighting_scheme' value 'calc
w=1/[\s^2^(Fo^2^)+(0.0336P)^2^+0.5745P] where P=(Fo^2^+2Fc^2^)/3' was
changed to 'calc'. New tag '_refine_ls_weighting_details' was
created. The value of the new tag was set to
'w=1/[\s^2^(Fo^2^)+(0.0336P)^2^+0.5745P] where P=(Fo^2^+2Fc^2^)/3'.

Automatic conversion script
Id: cif_fix_values 3143 2015-03-26 13:38:13Z robertas 
;
_cod_database_code 4116838

loop_
_symmetry_equiv_pos_as_xyz
'x, y, z'
'-y, x-y, z+1/3'
'-x+y, -x, z+2/3'
'-x, -y, z+1/2'
'y, -x+y, z+5/6'
'x-y, x, z+1/6'
'y, x, -z+1/3'
'x-y, -y, -z'
'-x, -x+y, -z+2/3'
'-y, -x, -z+5/6'
'-x+y, y, -z+1/2'
'x, x-y, -z+1/6'

loop_
_atom_site_aniso_label
_atom_site_aniso_U_11
_atom_site_aniso_U_22
_atom_site_aniso_U_33
_atom_site_aniso_U_23
_atom_site_aniso_U_13
_atom_site_aniso_U_12
P1 0.0227(5) 0.0243(5) 0.0216(4) -0.0004(4) -0.0001(3) 0.0121(4)
C1 0.023(2) 0.028(3) 0.025(2) -0.002(2) -0.0012(9) 0.014(2)
C2 0.028(2) 0.036(2) 0.028(2) -0.002(2) 0.003(2) 0.017(2)
C3 0.030(2) 0.029(2) 0.030(2) -0.0011(15) -0.004(2) 0.014(2)
B1 0.034(3) 0.035(2) 0.028(2) 0.002(2) 0.003(2) 0.023(2)

loop_
_atom_site_label
_atom_site_type_symbol
_atom_site_fract_x
_atom_site_fract_y
_atom_site_fract_z
_atom_site_U_iso_or_equiv
_atom_site_thermal_displace_type
_atom_site_occupancy
_atom_site_calc_flag
_atom_site_refinement_flags
P1 P 0.5345(2) 0.94979(15) 0.032813(15) 0.0227(3) Uani 1 d .
C1 C 0.4177(8) 1.0000 0.0000 0.0246(11) Uani 1 d S
H1A H 0.2598(56) 0.8625(51) -0.0022(6) 0.027(9) Uiso 1 d .
C2 C 0.2999(7) 0.9127(7) 0.05729(7) 0.0303(9) Uani 1 d .
H2A H 0.1447(63) 0.7693(64) 0.0520(6) 0.036(10) Uiso 1 d .
H2B H 0.2653(68) 1.0463(65) 0.0554(7) 0.047(11) Uiso 1 d .
H2C H 0.3464(58) 0.8906(55) 0.0759(6) 0.035(9) Uiso 1 d .
C3 C 0.8008(7) 1.2357(7) 0.04247(8) 0.0300(8) Uani 1 d .
H3A H 0.9355(63) 1.2695(61) 0.0299(6) 0.039(10) Uiso 1 d .
H3B H 0.8333(59) 1.2195(60) 0.0611(7) 0.040(10) Uiso 1 d .
H3C H 0.7675(60) 1.3614(58) 0.0405(6) 0.035(10) Uiso 1 d .
B1 B 0.5992(8) 0.6844(8) 0.03314(8) 0.0302(9) Uani 1 d .
H1C H 0.7573(62) 0.7352(59) 0.0182(6) 0.039(9) Uiso 1 d .
H1D H 0.4224(60) 0.5170(57) 0.0273(6) 0.034(9) Uiso 1 d .
H1E H 0.6546(64) 0.6827(60) 0.0531(7) 0.042(10) Uiso 1 d .

loop_
_atom_type_symbol
_atom_type_description
_atom_type_scat_dispersion_real
_atom_type_scat_dispersion_imag
_atom_type_scat_source
C C 0.0033 0.0016 'International Tables Vol C Tables 4.2.6.8 and 6.1.1.4'
H H 0.0000 0.0000 'International Tables Vol C Tables 4.2.6.8 and 6.1.1.4'
B B 0.0013 0.0007 'International Tables Vol C Tables 4.2.6.8 and 6.1.1.4'
P P 0.1023 0.0942 'International Tables Vol C Tables 4.2.6.8 and 6.1.1.4'

loop_
_geom_angle_atom_site_label_1
_geom_angle_atom_site_label_2
_geom_angle_atom_site_label_3
_geom_angle
_geom_angle_site_symmetry_1
C3 P1 C2 104.9(2) .
C3 P1 C1 107.48(14) .
C2 P1 C1 101.6(2) .
C3 P1 B1 111.9(2) .
C2 P1 B1 113.7(2) .
C1 P1 B1 116.16(14) .
P1 C1 P1 121.2(3) 8_675

loop_
_geom_bond_atom_site_label_1
_geom_bond_atom_site_label_2
_geom_bond_distance
_geom_bond_site_symmetry_2
P1 C3 1.796(4) .
P1 C2 1.797(3) .
P1 C1 1.815(3) .
P1 B1 1.903(4) .
C1 P1 1.814(3) 8_675
